data_1568827
loop_
_publ_author_name
'Deglmann, Peter'
'Machleit, Sara'
'Gallizioli, Cesare'
'Rupf, Susanne M.'
'Plajer, Alex J.'

_publ_section_title
;
 Lithium catalysed sequence selective ring opening terpolymerisation: a
 mechanistic study
;
_journal_issue 10
_journal_name_full 'Catalysis Science &amp; Technology'
_journal_page_first 2937
_journal_page_last 2945
_journal_paper_doi 10.1039/D3CY00301A
_journal_volume 13
_journal_year 2023
_chemical_compound_source THF
_chemical_formula_moiety 'C8 H17 Li O S'
_chemical_formula_sum 'C8 H17 Li O S'
_chemical_formula_weight 168.21
_chemical_properties_physical Moisture-sensitive,Hygroscopic
_space_group_crystal_system triclinic
_space_group_IT_number 2
_space_group_name_Hall '-P 1'
_space_group_name_H-M_alt 'P -1'
_atom_sites_solution_hydrogens geom
_atom_sites_solution_primary dual
_audit_creation_date 2023-01-18
_audit_creation_method
;
Olex2 1.3
(compiled Nov 21 2019 18:26:39 for OlexSys, GUI svn.r6003)
;
_audit_update_record
;
2023-01-18 deposited with the CCDC.	2023-04-09 downloaded from the CCDC.
;
_cell_angle_alpha 113.372(7)
_cell_angle_beta 102.438(7)
_cell_angle_gamma 98.398(8)
_cell_formula_units_Z 4
_cell_length_a 8.1843(17)
_cell_length_b 11.066(3)
_cell_length_c 13.037(3)
_cell_measurement_reflns_used 6553
_cell_measurement_temperature 100
_cell_measurement_theta_max 25.69
_cell_measurement_theta_min 2.91
_cell_volume 1022.5(4)
_computing_cell_refinement 'SAINT V8.40B (?, 2016)'
_computing_data_reduction 'SAINT V8.40B (?, 2016)'
_computing_molecular_graphics 'Olex2 1.3 (Dolomanov et al., 2009)'
_computing_publication_material 'Olex2 1.3 (Dolomanov et al., 2009)'
_computing_structure_refinement 'XL  (Sheldrick, 2008)'
_computing_structure_solution 'SHELXT 2018/2 (Sheldrick, 2018)'
_diffrn_ambient_temperature 100
_diffrn_measured_fraction_theta_full 0.995
_diffrn_measured_fraction_theta_max 0.983
_diffrn_measurement_device_type 'Bruker APEX-II CCD'
_diffrn_measurement_method '\f and \w scans'
_diffrn_radiation_type MoK\a
_diffrn_radiation_wavelength 0.71073
_diffrn_reflns_av_R_equivalents 0.0850
_diffrn_reflns_av_unetI/netI 0.0684
_diffrn_reflns_Laue_measured_fraction_full 0.995
_diffrn_reflns_Laue_measured_fraction_max 0.983
_diffrn_reflns_limit_h_max 9
_diffrn_reflns_limit_h_min -9
_diffrn_reflns_limit_k_max 13
_diffrn_reflns_limit_k_min -13
_diffrn_reflns_limit_l_max 15
_diffrn_reflns_limit_l_min -15
_diffrn_reflns_number 18312
_diffrn_reflns_point_group_measured_fraction_full 0.995
_diffrn_reflns_point_group_measured_fraction_max 0.983
_diffrn_reflns_theta_full 25.242
_diffrn_reflns_theta_max 25.863
_diffrn_reflns_theta_min 2.638
_diffrn_source_current 1.0
_diffrn_source_power 0.05
_diffrn_source_voltage 50.0
_diffrn_standards_number 0
_exptl_absorpt_coefficient_mu 0.262
_exptl_absorpt_correction_T_max 0.7452
_exptl_absorpt_correction_T_min 0.5299
_exptl_absorpt_correction_type multi-scan
_exptl_absorpt_process_details
;
SADABS-2016/2 (Bruker,2016/2) was used for absorption correction.
wR2(int) was 0.1164 before and 0.0849 after correction.
The Ratio of minimum to maximum transmission is 0.7111.
The \l/2 correction factor is Not present.
;
_exptl_crystal_colour colourless
_exptl_crystal_colour_primary colourless
_exptl_crystal_density_diffrn 1.093
_exptl_crystal_description needle
_exptl_crystal_F_000 368
_exptl_crystal_recrystallization_method 'Re-crystallisation from solvent'
_exptl_crystal_size_max 0.6
_exptl_crystal_size_mid 0.47
_exptl_crystal_size_min 0.35
_refine_diff_density_max 0.337
_refine_diff_density_min -0.371
_refine_diff_density_rms 0.061
_refine_ls_extinction_method none
_refine_ls_goodness_of_fit_ref 1.062
_refine_ls_hydrogen_treatment constr
_refine_ls_matrix_type full
_refine_ls_number_parameters 234
_refine_ls_number_reflns 3884
_refine_ls_number_restraints 0
_refine_ls_restrained_S_all 1.062
_refine_ls_R_factor_all 0.0772
_refine_ls_R_factor_gt 0.0535
_refine_ls_shift/su_max 0.000
_refine_ls_shift/su_mean 0.000
_refine_ls_structure_factor_coef Fsqd
_refine_ls_weighting_details 'w=1/[\s^2^(Fo^2^)+(0.0358P)^2^+0.7748P] where P=(Fo^2^+2Fc^2^)/3'
_refine_ls_weighting_scheme calc
_refine_ls_wR_factor_gt 0.1133
_refine_ls_wR_factor_ref 0.1221
_reflns_Friedel_coverage 0.000
_reflns_number_gt 2927
_reflns_number_total 3884
_reflns_threshold_expression 'I > 2\s(I)'
_cod_data_source_file d3cy00301a2.cif
_cod_data_source_block p-1
_cod_depositor_comments 'Adding full bibliography for 1568826--1568827.cif.'
_cod_database_code 1568827
_shelx_shelxl_version_number 2018/3
_shelx_space_group_comment
;
The symmetry employed for this shelxl refinement is uniquely defined
by the following loop, which should always be used as a source of
symmetry information in preference to the above space-group names.
They are only intended as comments.
;
_shelx_estimated_absorpt_t_max 0.914
_shelx_estimated_absorpt_t_min 0.859
_olex2_refinement_description
;
1. Fixed Uiso
 At 1.2 times of:
  All C(H) groups, All C(H,H) groups, All C(H,H,H,H) groups
 At 1.5 times of:
  All C(H,H,H) groups, All C(H,H,H,H,H,H) groups
2. Uiso/Uaniso restraints and constraints
Uanis(C103) = Uanis(C104)
3. Others
 Fixed Sof: H24A(0.75) H24B(0.75) H24C(0.75) H24D(0.25) H24E(0.25) H24F(0.25)
 H10G(0.8) H10H(0.8) H10I(0.2) H10J(0.2) C21(0.75) H21A(0.75) H21B(0.75)
 H21C(0.75) C23(0.75) H23(0.75) C26(0.75) H26A(0.75) H26B(0.75) C104(0.8)
 H10K(0.8) H10L(0.8) C20(0.25) H20I(0.25) H20J(0.25) H20K(0.25) C22(0.25)
 H22(0.25) C25(0.25) H25A(0.25) H25B(0.25) C103(0.2) H10M(0.2) H10N(0.2)
4.a Ternary CH refined with riding coordinates:
 C11(H11), C23(H23), C22(H22)
4.b Secondary CH2 refined with riding coordinates:
 C10(H10A,H10B), C100(H10E,H10F), C101(H10C,H10D), C102(H10G,H10H), C102(H10I,
 H10J), C200(H20A,H20B), C201(H20G,H20H), C202(H20E,H20F), C203(H20C,H20D),
 C26(H26A,H26B), C104(H10K,H10L), C25(H25A,H25B), C103(H10M,H10N)
4.c Idealised Me refined as rotating group:
 C12(H12A,H12B,H12C), C13(H13A,H13B,H13C), C24(H24A,H24B,H24C), C24(H24D,H24E,
 H24F), C21(H21A,H21B,H21C), C20(H20I,H20J,H20K)
;
_olex2_submission_special_instructions 'No special instructions were received'

loop_
_space_group_symop_operation_xyz
'x, y, z'
'-x, -y, -z'

loop_
_atom_site_label
_atom_site_type_symbol
_atom_site_fract_x
_atom_site_fract_y
_atom_site_fract_z
_atom_site_U_iso_or_equiv
_atom_site_adp_type
_atom_site_occupancy
_atom_site_site_symmetry_order
_atom_site_calc_flag
_atom_site_refinement_flags_posn
_atom_site_refinement_flags_adp
_atom_site_refinement_flags_occupancy
_atom_site_disorder_assembly
_atom_site_disorder_group
S1 S 0.68610(9) 0.52669(6) 0.63525(5) 0.02121(17) Uani 1 1 d . . . . .
S2 S 0.20055(9) 0.60886(7) 0.63944(6) 0.02867(19) Uani 1 1 d . . . . .
O1 O 0.9788(3) 0.28722(19) 0.59598(18) 0.0400(5) Uani 1 1 d . . . . .
O2 O 0.5711(2) 0.81660(17) 0.62038(16) 0.0270(4) Uani 1 1 d . . . . .
C10 C 0.6383(4) 0.4650(3) 0.7390(2) 0.0254(6) Uani 1 1 d . . . . .
H10A H 0.524242 0.478042 0.748069 0.031 Uiso 1 1 calc R U . . .
H10B H 0.629317 0.366005 0.705868 0.031 Uiso 1 1 calc R U . . .
C11 C 0.7731(4) 0.5355(3) 0.8601(2) 0.0261(6) Uani 1 1 d . . . . .
H11 H 0.889679 0.530307 0.849317 0.031 Uiso 1 1 calc R U . . .
C12 C 0.7381(5) 0.4611(3) 0.9330(3) 0.0468(9) Uani 1 1 d . . . . .
H12A H 0.622685 0.462508 0.942527 0.070 Uiso 1 1 calc R U . . .
H12B H 0.825424 0.506585 1.010201 0.070 Uiso 1 1 calc R U . . .
H12C H 0.743560 0.366508 0.893089 0.070 Uiso 1 1 calc R U . . .
C13 C 0.7768(4) 0.6849(3) 0.9240(2) 0.0388(8) Uani 1 1 d . . . . .
H13A H 0.804112 0.731979 0.877627 0.058 Uiso 1 1 calc R U . . .
H13B H 0.865422 0.726625 1.000551 0.058 Uiso 1 1 calc R U . . .
H13C H 0.663335 0.692362 0.934937 0.058 Uiso 1 1 calc R U . . .
C24 C 0.2891(5) 0.7498(3) 0.9247(3) 0.0470(9) Uani 1 1 d . . . . .
H24A H 0.176510 0.737147 0.939012 0.070 Uiso 0.75 1 calc R U P A 1
H24B H 0.381332 0.795924 0.999718 0.070 Uiso 0.75 1 calc R U P A 1
H24C H 0.305985 0.660744 0.878030 0.070 Uiso 0.75 1 calc R U P A 1
H24D H 0.331661 0.678204 0.873068 0.070 Uiso 0.25 1 calc R U P B 2
H24E H 0.221161 0.712294 0.963653 0.070 Uiso 0.25 1 calc R U P B 2
H24F H 0.387585 0.824592 0.983797 0.070 Uiso 0.25 1 calc R U P B 2
C100 C 1.0696(4) 0.3172(3) 0.7143(3) 0.0377(7) Uani 1 1 d . . . . .
H10E H 0.986815 0.308462 0.757840 0.045 Uiso 1 1 calc R U . . .
H10F H 1.146025 0.410994 0.755924 0.045 Uiso 1 1 calc R U . . .
C101 C 1.1749(4) 0.2140(3) 0.7037(3) 0.0421(8) Uani 1 1 d . . . . .
H10C H 1.108210 0.130506 0.701699 0.050 Uiso 1 1 calc R U . . .
H10D H 1.283673 0.252227 0.769452 0.050 Uiso 1 1 calc R U . . .
C102 C 1.2115(4) 0.1848(4) 0.5885(3) 0.0450(8) Uani 1 1 d . . . . .
H10G H 1.323463 0.244817 0.600978 0.054 Uiso 0.8 1 calc R U P C 1
H10H H 1.214845 0.088642 0.548128 0.054 Uiso 0.8 1 calc R U P C 1
H10I H 1.338053 0.204647 0.601074 0.054 Uiso 0.2 1 calc R U P D 2
H10J H 1.159825 0.087357 0.533110 0.054 Uiso 0.2 1 calc R U P D 2
C200 C 0.7203(4) 0.8950(3) 0.7213(2) 0.0318(7) Uani 1 1 d . . . . .
H20A H 0.825248 0.866514 0.705790 0.038 Uiso 1 1 calc R U . . .
H20B H 0.703747 0.882970 0.789965 0.038 Uiso 1 1 calc R U . . .
C201 C 0.7371(4) 1.0409(3) 0.7427(3) 0.0432(8) Uani 1 1 d . . . . .
H20G H 0.800985 1.063841 0.693713 0.052 Uiso 1 1 calc R U . . .
H20H H 0.796022 1.104509 0.826209 0.052 Uiso 1 1 calc R U . . .
C202 C 0.5502(4) 1.0434(3) 0.7070(3) 0.0437(8) Uani 1 1 d . . . . .
H20E H 0.538703 1.118677 0.685399 0.052 Uiso 1 1 calc R U . . .
H20F H 0.497756 1.053053 0.770603 0.052 Uiso 1 1 calc R U . . .
C203 C 0.4681(4) 0.9061(3) 0.6020(3) 0.0331(7) Uani 1 1 d . . . . .
H20C H 0.346491 0.871968 0.597022 0.040 Uiso 1 1 calc R U . . .
H20D H 0.469968 0.912684 0.528718 0.040 Uiso 1 1 calc R U . . .
C21 C 0.2569(7) 0.9718(7) 0.9284(6) 0.0398(16) Uani 0.75 1 d . . P E 1
H21A H 0.259832 1.028050 0.886329 0.060 Uiso 0.75 1 calc R U P E 1
H21B H 0.344709 1.019979 1.005326 0.060 Uiso 0.75 1 calc R U P E 1
H21C H 0.142085 0.953941 0.938600 0.060 Uiso 0.75 1 calc R U P E 1
C23 C 0.2945(5) 0.8367(3) 0.8579(3) 0.0214(8) Uani 0.75 1 d . . P E 1
H23 H 0.411399 0.854310 0.847034 0.026 Uiso 0.75 1 calc R U P E 1
C26 C 0.1552(6) 0.7615(5) 0.7379(5) 0.0211(11) Uani 0.75 1 d . . P E 1
H26A H 0.146368 0.824102 0.700956 0.025 Uiso 0.75 1 calc R U P E 1
H26B H 0.041877 0.736061 0.749458 0.025 Uiso 0.75 1 calc R U P E 1
C104 C 1.0649(7) 0.2131(4) 0.5190(4) 0.0454(13) Uani 0.8 1 d . . P F 1
H10K H 1.109201 0.266652 0.480835 0.054 Uiso 0.8 1 calc R U P F 1
H10L H 0.983668 0.126438 0.457335 0.054 Uiso 0.8 1 calc R U P F 1
C20 C 0.172(2) 0.959(2) 0.9219(17) 0.038(4) Uani 0.25 1 d . . P E 2
H20I H 0.292984 1.010466 0.962160 0.057 Uiso 0.25 1 calc R U P E 2
H20J H 0.111184 0.963168 0.980049 0.057 Uiso 0.25 1 calc R U P E 2
H20K H 0.116268 0.998515 0.872870 0.057 Uiso 0.25 1 calc R U P E 2
C22 C 0.162(3) 0.8090(14) 0.8443(12) 0.050(4) Uani 0.25 1 d . . P E 2
H22 H 0.040087 0.752244 0.812341 0.060 Uiso 0.25 1 calc R U P E 2
C25 C 0.236(2) 0.792(2) 0.7533(16) 0.031(4) Uani 0.25 1 d . . P E 2
H25A H 0.361899 0.833859 0.788422 0.037 Uiso 0.25 1 calc R U P E 2
H25B H 0.187979 0.843395 0.712097 0.037 Uiso 0.25 1 calc R U P E 2
C103 C 1.141(3) 0.266(2) 0.5421(19) 0.0454(13) Uani 0.2 1 d . . P F 2
H10M H 1.100478 0.218859 0.455392 0.054 Uiso 0.2 1 calc R U P F 2
H10N H 1.225310 0.353828 0.568472 0.054 Uiso 0.2 1 calc R U P F 2
Li1 Li 0.9193(6) 0.4438(5) 0.5693(4) 0.0303(10) Uani 1 1 d . . . . .
Li2 Li 0.4592(6) 0.6268(4) 0.5773(4) 0.0260(10) Uani 1 1 d . . . . .

loop_
_atom_site_aniso_label
_atom_site_aniso_U_11
_atom_site_aniso_U_22
_atom_site_aniso_U_33
_atom_site_aniso_U_23
_atom_site_aniso_U_13
_atom_site_aniso_U_12
S1 0.0252(4) 0.0250(3) 0.0193(3) 0.0117(3) 0.0090(3) 0.0143(3)
S2 0.0307(4) 0.0341(4) 0.0222(4) 0.0087(3) 0.0131(3) 0.0145(3)
O1 0.0379(13) 0.0334(11) 0.0450(13) 0.0110(9) 0.0077(10) 0.0241(9)
O2 0.0264(11) 0.0231(9) 0.0331(10) 0.0145(8) 0.0052(8) 0.0107(8)
C10 0.0273(15) 0.0240(13) 0.0292(14) 0.0136(11) 0.0104(12) 0.0103(11)
C11 0.0362(17) 0.0274(14) 0.0214(13) 0.0131(11) 0.0114(12) 0.0166(12)
C12 0.074(3) 0.0453(18) 0.0321(17) 0.0238(15) 0.0191(17) 0.0211(17)
C13 0.056(2) 0.0321(15) 0.0247(15) 0.0076(12) 0.0078(14) 0.0227(14)
C24 0.080(3) 0.0378(17) 0.0216(15) 0.0146(13) 0.0100(16) 0.0138(17)
C100 0.055(2) 0.0323(16) 0.0379(17) 0.0191(14) 0.0236(15) 0.0199(14)
C101 0.040(2) 0.0521(19) 0.0451(19) 0.0261(16) 0.0171(15) 0.0242(16)
C102 0.0346(19) 0.062(2) 0.0418(18) 0.0205(16) 0.0139(15) 0.0258(16)
C200 0.0287(16) 0.0306(15) 0.0358(16) 0.0133(13) 0.0067(13) 0.0152(12)
C201 0.048(2) 0.0274(15) 0.0432(19) 0.0084(14) 0.0077(16) 0.0075(14)
C202 0.056(2) 0.0320(16) 0.0428(18) 0.0160(14) 0.0067(16) 0.0246(15)
C203 0.0364(17) 0.0314(15) 0.0417(17) 0.0251(13) 0.0083(14) 0.0173(13)
C21 0.046(4) 0.028(3) 0.039(3) 0.005(2) 0.018(3) 0.010(3)
C23 0.021(2) 0.0199(17) 0.022(2) 0.0059(14) 0.0092(16) 0.0057(15)
C26 0.019(3) 0.024(2) 0.022(2) 0.0096(18) 0.008(2) 0.011(2)
C104 0.060(4) 0.041(3) 0.030(2) 0.005(2) 0.010(2) 0.036(2)
C20 0.059(13) 0.022(7) 0.016(7) -0.003(5) 0.003(9) 0.009(10)
C22 0.078(13) 0.044(8) 0.038(8) 0.023(6) 0.021(8) 0.028(8)
C25 0.029(10) 0.057(12) 0.030(9) 0.032(8) 0.018(9) 0.025(9)
C103 0.060(4) 0.041(3) 0.030(2) 0.005(2) 0.010(2) 0.036(2)
Li1 0.033(3) 0.035(2) 0.030(2) 0.016(2) 0.015(2) 0.018(2)
Li2 0.030(3) 0.027(2) 0.027(2) 0.0147(19) 0.0100(19) 0.0128(19)

loop_
_atom_type_symbol
_atom_type_description
_atom_type_scat_dispersion_real
_atom_type_scat_dispersion_imag
_atom_type_scat_source
C C 0.0033 0.0016 'International Tables Vol C Tables 4.2.6.8 and 6.1.1.4'
H H 0.0000 0.0000 'International Tables Vol C Tables 4.2.6.8 and 6.1.1.4'
Li Li -0.0003 0.0001 'International Tables Vol C Tables 4.2.6.8 and 6.1.1.4'
O O 0.0106 0.0060 'International Tables Vol C Tables 4.2.6.8 and 6.1.1.4'
S S 0.1246 0.1234 'International Tables Vol C Tables 4.2.6.8 and 6.1.1.4'

loop_
_geom_angle_atom_site_label_1
_geom_angle_atom_site_label_2
_geom_angle_atom_site_label_3
_geom_angle
_geom_angle_site_symmetry_1
_geom_angle_site_symmetry_3
_geom_angle_publ_flag
C10 S1 Li1 110.13(14) . . ?
C10 S1 Li2 109.70(14) . . ?
C10 S1 Li2 116.96(13) . 2_666 ?
Li1 S1 Li2 138.63(15) . . ?
Li1 S1 Li2 77.37(15) . 2_666 ?
Li2 S1 Li2 75.10(16) . 2_666 ?
C26 S2 Li1 100.73(19) . 1_455 ?
C26 S2 Li1 112.6(2) . 2_666 ?
C26 S2 Li2 119.96(19) . . ?
C25 S2 Li2 101.4(5) . . ?
Li1 S2 Li1 74.46(17) 1_455 2_666 ?
Li2 S2 Li1 137.00(15) . 1_455 ?
Li2 S2 Li1 77.36(15) . 2_666 ?
C100 O1 C103 97.5(8) . . ?
C100 O1 Li1 116.5(2) . . ?
C104 O1 C100 109.6(2) . . ?
C104 O1 Li1 113.5(3) . . ?
C103 O1 Li1 102.2(8) . . ?
C200 O2 C203 109.31(19) . . ?
C200 O2 Li2 121.94(19) . . ?
C203 O2 Li2 120.2(2) . . ?
S1 C10 H10A 108.7 . . ?
S1 C10 H10B 108.7 . . ?
H10A C10 H10B 107.6 . . ?
C11 C10 S1 114.25(19) . . ?
C11 C10 H10A 108.7 . . ?
C11 C10 H10B 108.7 . . ?
C10 C11 H11 108.1 . . ?
C12 C11 C10 110.0(2) . . ?
C12 C11 H11 108.1 . . ?
C13 C11 C10 111.9(2) . . ?
C13 C11 H11 108.1 . . ?
C13 C11 C12 110.4(2) . . ?
C11 C12 H12A 109.5 . . ?
C11 C12 H12B 109.5 . . ?
C11 C12 H12C 109.5 . . ?
H12A C12 H12B 109.5 . . ?
H12A C12 H12C 109.5 . . ?
H12B C12 H12C 109.5 . . ?
C11 C13 H13A 109.5 . . ?
C11 C13 H13B 109.5 . . ?
C11 C13 H13C 109.5 . . ?
H13A C13 H13B 109.5 . . ?
H13A C13 H13C 109.5 . . ?
H13B C13 H13C 109.5 . . ?
H24A C24 H24B 109.5 . . ?
H24A C24 H24C 109.5 . . ?
H24B C24 H24C 109.5 . . ?
H24D C24 H24E 109.5 . . ?
H24D C24 H24F 109.5 . . ?
H24E C24 H24F 109.5 . . ?
C23 C24 H24A 109.5 . . ?
C23 C24 H24B 109.5 . . ?
C23 C24 H24C 109.5 . . ?
C22 C24 H24D 109.5 . . ?
C22 C24 H24E 109.5 . . ?
C22 C24 H24F 109.5 . . ?
O1 C100 H10E 110.6 . . ?
O1 C100 H10F 110.6 . . ?
O1 C100 C101 105.5(2) . . ?
H10E C100 H10F 108.8 . . ?
C101 C100 H10E 110.6 . . ?
C101 C100 H10F 110.6 . . ?
C100 C101 H10C 111.2 . . ?
C100 C101 H10D 111.2 . . ?
C100 C101 C102 103.1(2) . . ?
H10C C101 H10D 109.1 . . ?
C102 C101 H10C 111.2 . . ?
C102 C101 H10D 111.2 . . ?
C101 C102 H10G 110.8 . . ?
C101 C102 H10H 110.8 . . ?
C101 C102 H10I 109.9 . . ?
C101 C102 H10J 109.9 . . ?
H10G C102 H10H 108.9 . . ?
H10I C102 H10J 108.3 . . ?
C104 C102 C101 104.6(3) . . ?
C104 C102 H10G 110.8 . . ?
C104 C102 H10H 110.8 . . ?
C103 C102 C101 109.1(10) . . ?
C103 C102 H10I 109.9 . . ?
C103 C102 H10J 109.9 . . ?
O2 C200 H20A 110.6 . . ?
O2 C200 H20B 110.6 . . ?
O2 C200 C201 105.5(2) . . ?
H20A C200 H20B 108.8 . . ?
C201 C200 H20A 110.6 . . ?
C201 C200 H20B 110.6 . . ?
C200 C201 H20G 111.4 . . ?
C200 C201 H20H 111.4 . . ?
C200 C201 C202 101.9(2) . . ?
H20G C201 H20H 109.3 . . ?
C202 C201 H20G 111.4 . . ?
C202 C201 H20H 111.4 . . ?
C201 C202 H20E 111.2 . . ?
C201 C202 H20F 111.2 . . ?
C201 C202 C203 102.7(2) . . ?
H20E C202 H20F 109.1 . . ?
C203 C202 H20E 111.2 . . ?
C203 C202 H20F 111.2 . . ?
O2 C203 C202 105.6(2) . . ?
O2 C203 H20C 110.6 . . ?
O2 C203 H20D 110.6 . . ?
C202 C203 H20C 110.6 . . ?
C202 C203 H20D 110.6 . . ?
H20C C203 H20D 108.7 . . ?
H21A C21 H21B 109.5 . . ?
H21A C21 H21C 109.5 . . ?
H21B C21 H21C 109.5 . . ?
C23 C21 H21A 109.5 . . ?
C23 C21 H21B 109.5 . . ?
C23 C21 H21C 109.5 . . ?
C24 C23 H23 109.8 . . ?
C24 C23 C26 109.6(3) . . ?
C21 C23 C24 108.8(4) . . ?
C21 C23 H23 109.8 . . ?
C21 C23 C26 109.0(4) . . ?
C26 C23 H23 109.8 . . ?
S2 C26 H26A 109.0 . . ?
S2 C26 H26B 109.0 . . ?
C23 C26 S2 113.0(3) . . ?
C23 C26 H26A 109.0 . . ?
C23 C26 H26B 109.0 . . ?
H26A C26 H26B 107.8 . . ?
O1 C104 C102 108.3(3) . . ?
O1 C104 H10K 110.0 . . ?
O1 C104 H10L 110.0 . . ?
C102 C104 H10K 110.0 . . ?
C102 C104 H10L 110.0 . . ?
H10K C104 H10L 108.4 . . ?
H20I C20 H20J 109.5 . . ?
H20I C20 H20K 109.5 . . ?
H20J C20 H20K 109.5 . . ?
C22 C20 H20I 109.5 . . ?
C22 C20 H20J 109.5 . . ?
C22 C20 H20K 109.5 . . ?
C24 C22 H22 110.4 . . ?
C20 C22 C24 109.3(12) . . ?
C20 C22 H22 110.4 . . ?
C25 C22 C24 102.5(12) . . ?
C25 C22 C20 113.6(15) . . ?
C25 C22 H22 110.4 . . ?
S2 C25 H25A 108.2 . . ?
S2 C25 H25B 108.2 . . ?
C22 C25 S2 116.4(13) . . ?
C22 C25 H25A 108.2 . . ?
C22 C25 H25B 108.2 . . ?
H25A C25 H25B 107.3 . . ?
O1 C103 H10M 111.4 . . ?
O1 C103 H10N 111.4 . . ?
C102 C103 O1 101.9(15) . . ?
C102 C103 H10M 111.4 . . ?
C102 C103 H10N 111.4 . . ?
H10M C103 H10N 109.2 . . ?
S1 Li1 S2 117.58(18) . 1_655 ?
S1 Li1 S2 97.52(17) . 2_666 ?
S1 Li1 Li1 119.3(2) . 2_766 ?
S1 Li1 Li2 52.56(12) . 2_666 ?
S2 Li1 S2 105.55(17) 1_655 2_666 ?
S2 Li1 Li1 52.39(14) 2_666 2_766 ?
S2 Li1 Li1 53.15(15) 1_655 2_766 ?
S2 Li1 Li2 142.8(2) 1_655 2_666 ?
S2 Li1 Li2 50.69(12) 2_666 2_666 ?
O1 Li1 S1 117.8(2) . . ?
O1 Li1 S2 114.4(2) . 2_666 ?
O1 Li1 S2 103.7(2) . 1_655 ?
O1 Li1 Li1 122.6(3) . 2_766 ?
O1 Li1 Li2 112.2(2) . 2_666 ?
Li1 Li1 Li2 97.4(2) 2_766 2_666 ?
S1 Li2 S1 104.90(16) . 2_666 ?
S1 Li2 S2 119.95(17) . . ?
S1 Li2 Li1 143.02(19) . 2_666 ?
S1 Li2 Li1 50.07(12) 2_666 2_666 ?
S1 Li2 Li2 51.45(13) 2_666 2_666 ?
S1 Li2 Li2 53.45(13) . 2_666 ?
S2 Li2 S1 96.42(16) . 2_666 ?
S2 Li2 Li1 51.95(12) . 2_666 ?
S2 Li2 Li2 119.8(2) . 2_666 ?
O2 Li2 S1 106.8(2) . . ?
O2 Li2 S1 117.3(2) . 2_666 ?
O2 Li2 S2 111.62(19) . . ?
O2 Li2 Li1 109.18(19) . 2_666 ?
O2 Li2 Li2 127.9(3) . 2_666 ?
Li2 Li2 Li1 96.5(2) 2_666 2_666 ?

loop_
_geom_bond_atom_site_label_1
_geom_bond_atom_site_label_2
_geom_bond_distance
_geom_bond_site_symmetry_2
_geom_bond_publ_flag
S1 C10 1.825(3) . ?
S1 Li1 2.411(5) . ?
S1 Li2 2.430(4) . ?
S1 Li2 2.497(4) 2_666 ?
S2 C26 1.819(6) . ?
S2 C25 1.91(2) . ?
S2 Li1 2.452(5) 1_455 ?
S2 Li1 2.476(5) 2_666 ?
S2 Li2 2.433(5) . ?
O1 C100 1.439(4) . ?
O1 C104 1.413(5) . ?
O1 C103 1.63(2) . ?
O1 Li1 2.003(5) . ?
O2 C200 1.438(3) . ?
O2 C203 1.447(3) . ?
O2 Li2 1.961(5) . ?
C10 H10A 0.9900 . ?
C10 H10B 0.9900 . ?
C10 C11 1.529(4) . ?
C11 H11 1.0000 . ?
C11 C12 1.528(4) . ?
C11 C13 1.520(4) . ?
C12 H12A 0.9800 . ?
C12 H12B 0.9800 . ?
C12 H12C 0.9800 . ?
C13 H13A 0.9800 . ?
C13 H13B 0.9800 . ?
C13 H13C 0.9800 . ?
C24 H24A 0.9800 . ?
C24 H24B 0.9800 . ?
C24 H24C 0.9800 . ?
C24 H24D 0.9800 . ?
C24 H24E 0.9800 . ?
C24 H24F 0.9800 . ?
C24 C23 1.534(4) . ?
C24 C22 1.697(14) . ?
C100 H10E 0.9900 . ?
C100 H10F 0.9900 . ?
C100 C101 1.510(4) . ?
C101 H10C 0.9900 . ?
C101 H10D 0.9900 . ?
C101 C102 1.512(4) . ?
C102 H10G 0.9900 . ?
C102 H10H 0.9900 . ?
C102 H10I 0.9900 . ?
C102 H10J 0.9900 . ?
C102 C104 1.491(5) . ?
C102 C103 1.39(2) . ?
C200 H20A 0.9900 . ?
C200 H20B 0.9900 . ?
C200 C201 1.505(4) . ?
C201 H20G 0.9900 . ?
C201 H20H 0.9900 . ?
C201 C202 1.507(5) . ?
C202 H20E 0.9900 . ?
C202 H20F 0.9900 . ?
C202 C203 1.513(4) . ?
C203 H20C 0.9900 . ?
C203 H20D 0.9900 . ?
C21 H21A 0.9800 . ?
C21 H21B 0.9800 . ?
C21 H21C 0.9800 . ?
C21 C23 1.530(8) . ?
C23 H23 1.0000 . ?
C23 C26 1.537(6) . ?
C26 H26A 0.9900 . ?
C26 H26B 0.9900 . ?
C104 H10K 0.9900 . ?
C104 H10L 0.9900 . ?
C20 H20I 0.9800 . ?
C20 H20J 0.9800 . ?
C20 H20K 0.9800 . ?
C20 C22 1.54(2) . ?
C22 H22 1.0000 . ?
C22 C25 1.40(2) . ?
C25 H25A 0.9900 . ?
C25 H25B 0.9900 . ?
C103 H10M 0.9900 . ?
C103 H10N 0.9900 . ?
Li1 Li1 2.982(9) 2_766 ?
Li1 Li2 3.069(7) 2_666 ?
Li2 Li2 3.003(8) 2_666 ?

loop_
_geom_torsion_atom_site_label_1
_geom_torsion_atom_site_label_2
_geom_torsion_atom_site_label_3
_geom_torsion_atom_site_label_4
_geom_torsion
_geom_torsion_site_symmetry_1
_geom_torsion_site_symmetry_2
_geom_torsion_site_symmetry_3
_geom_torsion_site_symmetry_4
_geom_torsion_publ_flag
S1 C10 C11 C12 -170.46(19) . . . . ?
S1 C10 C11 C13 66.4(3) . . . . ?
O1 C100 C101 C102 29.5(3) . . . . ?
O2 C200 C201 C202 34.4(3) . . . . ?
C24 C23 C26 S2 -67.9(4) . . . . ?
C24 C22 C25 S2 71.0(14) . . . . ?
C100 O1 C104 C102 4.0(4) . . . . ?
C100 O1 C103 C102 45.2(11) . . . . ?
C100 C101 C102 C104 -26.8(4) . . . . ?
C100 C101 C102 C103 2.0(10) . . . . ?
C101 C102 C104 O1 14.9(4) . . . . ?
C101 C102 C103 O1 -28.3(12) . . . . ?
C200 O2 C203 C202 -7.0(3) . . . . ?
C200 C201 C202 C203 -37.8(3) . . . . ?
C201 C202 C203 O2 28.3(3) . . . . ?
C203 O2 C200 C201 -17.4(3) . . . . ?
C21 C23 C26 S2 173.1(4) . . . . ?
C104 O1 C100 C101 -21.4(4) . . . . ?
C20 C22 C25 S2 -171.2(12) . . . . ?
C103 O1 C100 C101 -44.3(8) . . . . ?
Li1 S1 C10 C11 73.8(2) . . . . ?
Li1 S2 C26 C23 -150.5(3) 2_666 . . . ?
Li1 S2 C26 C23 132.0(3) 1_455 . . . ?
Li1 O1 C100 C101 -151.9(2) . . . . ?
Li1 O1 C104 C102 136.1(3) . . . . ?
Li1 O1 C103 C102 164.4(9) . . . . ?
Li2 S1 C10 C11 159.52(19) 2_666 . . . ?
Li2 S1 C10 C11 -117.6(2) . . . . ?
Li2 S2 C26 C23 -62.5(4) . . . . ?
Li2 O2 C200 C201 -165.3(2) . . . . ?
Li2 O2 C203 C202 141.5(2) . . . . ?
